data_7043576
loop_
_publ_author_name
'Lee, Kyounghoon'
'Donahue, Courtney M.'
'Daly, Scott R.'

_publ_section_title
;
 Triaminoborane-bridged diphosphine complexes with Ni and Pd: coordination
 chemistry, structures, and ligand-centered reactivity
;
_journal_name_full 'Dalton Trans.'
_journal_paper_doi 10.1039/C7DT02144E
_journal_year 2017
_chemical_formula_moiety 'C30 H32 B Cl2 N3 Ni P2, 2(C H Cl3)'
_chemical_formula_sum 'C32 H34 B Cl8 N3 Ni P2'
_chemical_formula_weight 875.68
_chemical_name_systematic
;
 ? 
;
_space_group_crystal_system triclinic
_space_group_IT_number 2
_space_group_name_Hall '-P 1'
_space_group_name_H-M_alt 'P -1'
_symmetry_space_group_name_Hall '-P 1'
_symmetry_space_group_name_H-M 'P -1'
_atom_sites_solution_hydrogens geom
_audit_creation_date 2017-05-17
_audit_creation_method
;
Olex2 1.2
(compiled 2017.03.28 svn.r3405 for OlexSys, GUI svn.r5337)
;
_audit_update_record
;
2017-06-30 deposited with the CCDC.
2017-07-03 downloaded from the CCDC.
;
_cell_angle_alpha 90.040(5)
_cell_angle_beta 103.664(5)
_cell_angle_gamma 106.259(5)
_cell_formula_units_Z 2
_cell_length_a 9.9895(10)
_cell_length_b 12.2230(12)
_cell_length_c 16.8174(17)
_cell_measurement_reflns_used 9965
_cell_measurement_temperature 190(2)
_cell_measurement_theta_max 27.41
_cell_measurement_theta_min 2.45
_cell_volume 1910.6(3)
_computing_cell_refinement 'APEX II (Bruker-AXS, 2015)'
_computing_data_collection 'APEX II (Bruker-AXS, 2015)'
_computing_data_reduction 'APEX II (Bruker-AXS, 2015)'
_computing_molecular_graphics 'Olex2 (Dolomanov et al., 2009)'
_computing_publication_material 'Olex2 (Dolomanov et al., 2009)'
_computing_structure_refinement 'ShelXL (Sheldrick, 2015)'
_computing_structure_solution 'XS (Sheldrick, 2008)'
_diffrn_ambient_temperature 190.15
_diffrn_measured_fraction_theta_full 0.999
_diffrn_measured_fraction_theta_max 0.988
_diffrn_measurement_device_type 'Bruker Nonius Kappa APEX II'
_diffrn_radiation_type MoK\a
_diffrn_radiation_wavelength 0.71073
_diffrn_reflns_av_R_equivalents 0.0271
_diffrn_reflns_av_unetI/netI 0.0255
_diffrn_reflns_Laue_measured_fraction_full 0.999
_diffrn_reflns_Laue_measured_fraction_max 0.988
_diffrn_reflns_limit_h_max 13
_diffrn_reflns_limit_h_min -10
_diffrn_reflns_limit_k_max 15
_diffrn_reflns_limit_k_min -15
_diffrn_reflns_limit_l_max 21
_diffrn_reflns_limit_l_min -21
_diffrn_reflns_number 44643
_diffrn_reflns_point_group_measured_fraction_full 0.999
_diffrn_reflns_point_group_measured_fraction_max 0.988
_diffrn_reflns_theta_full 26.000
_diffrn_reflns_theta_max 27.670
_diffrn_reflns_theta_min 2.777
_exptl_absorpt_coefficient_mu 1.180
_exptl_absorpt_correction_T_max 0.7456
_exptl_absorpt_correction_T_min 0.6803
_exptl_absorpt_correction_type multi-scan
_exptl_absorpt_process_details
'SADABS-2014/5 (Bruker,2014/5) was used for absorption correction. wR2(int) was 0.0503 before and 0.0398 after correction. The Ratio of minimum to maximum transmission is 0.9124. The \l/2 correction factor is 0.00150.'
_exptl_crystal_colour Orange-yellow
_exptl_crystal_density_diffrn 1.522
_exptl_crystal_density_method 'not measured'
_exptl_crystal_description 'irregular prism-like'
_exptl_crystal_F_000 892
_exptl_crystal_size_max 0.16
_exptl_crystal_size_mid 0.13
_exptl_crystal_size_min 0.13
_refine_diff_density_max 0.867
_refine_diff_density_min -0.715
_refine_diff_density_rms 0.061
_refine_ls_extinction_method none
_refine_ls_goodness_of_fit_ref 1.027
_refine_ls_hydrogen_treatment constr
_refine_ls_matrix_type full
_refine_ls_number_parameters 443
_refine_ls_number_reflns 8797
_refine_ls_number_restraints 0
_refine_ls_restrained_S_all 1.027
_refine_ls_R_factor_all 0.0458
_refine_ls_R_factor_gt 0.0318
_refine_ls_shift/su_max 0.001
_refine_ls_shift/su_mean 0.000
_refine_ls_structure_factor_coef Fsqd
_refine_ls_weighting_details 'w=1/[\s^2^(Fo^2^)+(0.0350P)^2^+1.3985P] where P=(Fo^2^+2Fc^2^)/3'
_refine_ls_weighting_scheme calc
_refine_ls_wR_factor_gt 0.0743
_refine_ls_wR_factor_ref 0.0823
_reflns_Friedel_coverage 0.000
_reflns_number_gt 7097
_reflns_number_total 8797
_reflns_threshold_expression 'I > 2\s(I)'
_cod_data_source_file c7dt02144e2.cif
_cod_data_source_block dal1551
_cod_database_code 7043576
_shelx_space_group_comment
;
The symmetry employed for this shelxl refinement is uniquely defined
by the following loop, which should always be used as a source of
symmetry information in preference to the above space-group names.
They are only intended as comments.
;
_shelx_estimated_absorpt_t_max 0.862
_shelx_estimated_absorpt_t_min 0.834
_olex2_refinement_description
;
1. Fixed Uiso
 At 1.2 times of:
  All C(H) groups, All C(H,H) groups
2. Others
 Sof(Cl63)=Sof(Cl64)=Sof(H61A)=1-FVAR(1)
 Sof(Cl65)=Sof(Cl62)=Sof(H61)=FVAR(1)
3.a Ternary CH refined with riding coordinates:
 C51(H51), C61(H61), C61(H61A)
3.b Secondary CH2 refined with riding coordinates:
 C1(H1A,H1B), C2(H2A,H2B), C3(H3A,H3B), C4(H4A,H4B), C5(H5A,H5B), C6(H6A,H6B)
3.c Aromatic/amide H refined with riding coordinates:
 C12(H12), C13(H13), C14(H14), C15(H15), C16(H16), C22(H22), C23(H23),
 C24(H24), C25(H25), C26(H26), C32(H32), C33(H33), C34(H34), C35(H35), C36(H36),
  C42(H42), C43(H43), C44(H44), C45(H45), C46(H46)
;
_olex2_submission_special_instructions 'No special instructions were received'

loop_
_space_group_symop_operation_xyz
'x, y, z'
'-x, -y, -z'

loop_
_atom_site_label
_atom_site_type_symbol
_atom_site_fract_x
_atom_site_fract_y
_atom_site_fract_z
_atom_site_U_iso_or_equiv
_atom_site_adp_type
_atom_site_occupancy
_atom_site_site_symmetry_order
_atom_site_calc_flag
_atom_site_refinement_flags_posn
_atom_site_refinement_flags_occupancy
_atom_site_disorder_assembly
_atom_site_disorder_group
Ni1 Ni 0.64308(2) 0.14691(2) 0.23094(2) 0.01872(7) Uani 1 1 d . . . .
Cl1 Cl 0.47504(5) 0.10649(5) 0.30019(3) 0.03016(12) Uani 1 1 d . . . .
Cl2 Cl 0.51368(6) 0.23212(5) 0.14112(3) 0.03271(12) Uani 1 1 d . . . .
P1 P 0.77080(5) 0.06876(4) 0.32210(3) 0.01785(10) Uani 1 1 d . . . .
P2 P 0.81580(5) 0.21344(4) 0.17280(3) 0.01769(10) Uani 1 1 d . . . .
N1 N 0.88883(17) 0.01117(13) 0.29483(9) 0.0213(3) Uani 1 1 d . . . .
N2 N 0.95004(16) 0.15323(12) 0.18899(9) 0.0185(3) Uani 1 1 d . . . .
N3 N 1.05700(17) -0.00568(13) 0.21183(10) 0.0210(3) Uani 1 1 d . . . .
C1 C 0.9289(2) -0.08204(19) 0.34371(14) 0.0323(5) Uani 1 1 d . . . .
H1A H 0.862227 -0.156830 0.318950 0.039 Uiso 1 1 calc R . . .
H1B H 0.919145 -0.072206 0.400306 0.039 Uiso 1 1 calc R . . .
C2 C 1.0818(2) -0.08094(19) 0.34640(13) 0.0316(5) Uani 1 1 d . . . .
H2A H 1.149120 -0.008274 0.374592 0.038 Uiso 1 1 calc R . . .
H2B H 1.104737 -0.144408 0.378044 0.038 Uiso 1 1 calc R . . .
C3 C 1.1013(2) -0.09336(17) 0.26096(13) 0.0276(4) Uani 1 1 d . . . .
H3A H 1.203528 -0.086054 0.263689 0.033 Uiso 1 1 calc R . . .
H3B H 1.042879 -0.169937 0.235032 0.033 Uiso 1 1 calc R . . .
C4 C 1.1186(2) 0.01338(17) 0.14044(12) 0.0257(4) Uani 1 1 d . . . .
H4A H 1.090726 -0.059547 0.106677 0.031 Uiso 1 1 calc R . . .
H4B H 1.224824 0.039028 0.159268 0.031 Uiso 1 1 calc R . . .
C5 C 1.0681(2) 0.10177(17) 0.08842(12) 0.0268(4) Uani 1 1 d . . . .
H5A H 0.970886 0.066388 0.052691 0.032 Uiso 1 1 calc R . . .
H5B H 1.134391 0.132252 0.053019 0.032 Uiso 1 1 calc R . . .
C6 C 1.0644(2) 0.19793(16) 0.14419(13) 0.0245(4) Uani 1 1 d . . . .
H6A H 1.159005 0.227923 0.183878 0.029 Uiso 1 1 calc R . . .
H6B H 1.043932 0.261071 0.111244 0.029 Uiso 1 1 calc R . . .
C11 C 0.6613(2) -0.04975(16) 0.36529(11) 0.0224(4) Uani 1 1 d . . . .
C12 C 0.5850(2) -0.14816(18) 0.31421(13) 0.0312(5) Uani 1 1 d . . . .
H12 H 0.592894 -0.152350 0.259155 0.037 Uiso 1 1 calc R . . .
C13 C 0.4981(3) -0.2396(2) 0.34351(16) 0.0413(6) Uani 1 1 d . . . .
H13 H 0.446706 -0.306844 0.308715 0.050 Uiso 1 1 calc R . . .
C14 C 0.4855(3) -0.2334(2) 0.42368(16) 0.0440(6) Uani 1 1 d . . . .
H14 H 0.425580 -0.296484 0.443657 0.053 Uiso 1 1 calc R . . .
C15 C 0.5598(3) -0.1362(2) 0.47444(14) 0.0393(5) Uani 1 1 d . . . .
H15 H 0.550587 -0.132038 0.529224 0.047 Uiso 1 1 calc R . . .
C16 C 0.6482(2) -0.04403(18) 0.44545(12) 0.0287(4) Uani 1 1 d . . . .
H16 H 0.699719 0.022908 0.480537 0.034 Uiso 1 1 calc R . . .
C21 C 0.8734(2) 0.17554(16) 0.40655(11) 0.0218(4) Uani 1 1 d . . . .
C22 C 1.0196(2) 0.18959(18) 0.43933(12) 0.0281(4) Uani 1 1 d . . . .
H22 H 1.065074 0.139923 0.420100 0.034 Uiso 1 1 calc R . . .
C23 C 1.0992(2) 0.2760(2) 0.50003(13) 0.0340(5) Uani 1 1 d . . . .
H23 H 1.198634 0.284906 0.522421 0.041 Uiso 1 1 calc R . . .
C24 C 1.0338(3) 0.34856(19) 0.52768(14) 0.0368(5) Uani 1 1 d . . . .
H24 H 1.088430 0.407693 0.569010 0.044 Uiso 1 1 calc R . . .
C25 C 0.8891(3) 0.33576(19) 0.49556(14) 0.0368(5) Uani 1 1 d . . . .
H25 H 0.844546 0.385974 0.514976 0.044 Uiso 1 1 calc R . . .
C26 C 0.8085(2) 0.24962(18) 0.43494(13) 0.0292(4) Uani 1 1 d . . . .
H26 H 0.709181 0.241241 0.412841 0.035 Uiso 1 1 calc R . . .
C31 C 0.7646(2) 0.21612(17) 0.06136(11) 0.0244(4) Uani 1 1 d . . . .
C32 C 0.6798(2) 0.11420(19) 0.01661(13) 0.0305(5) Uani 1 1 d . . . .
H32 H 0.644922 0.048795 0.044504 0.037 Uiso 1 1 calc R . . .
C33 C 0.6462(3) 0.1078(2) -0.06847(14) 0.0416(6) Uani 1 1 d . . . .
H33 H 0.587862 0.038158 -0.098582 0.050 Uiso 1 1 calc R . . .
C34 C 0.6968(3) 0.2018(3) -0.10939(14) 0.0489(7) Uani 1 1 d . . . .
H34 H 0.673730 0.196766 -0.167663 0.059 Uiso 1 1 calc R . . .
C35 C 0.7804(3) 0.3026(3) -0.06636(15) 0.0526(7) Uani 1 1 d . . . .
H35 H 0.814847 0.367392 -0.094972 0.063 Uiso 1 1 calc R . . .
C36 C 0.8153(3) 0.3108(2) 0.01927(14) 0.0399(6) Uani 1 1 d . . . .
H36 H 0.873613 0.380814 0.048800 0.048 Uiso 1 1 calc R . . .
C41 C 0.9005(2) 0.36099(15) 0.21448(11) 0.0214(4) Uani 1 1 d . . . .
C42 C 0.8405(3) 0.44905(18) 0.18971(15) 0.0365(5) Uani 1 1 d . . . .
H42 H 0.752153 0.433563 0.149125 0.044 Uiso 1 1 calc R . . .
C43 C 0.9097(3) 0.55941(19) 0.22424(16) 0.0438(6) Uani 1 1 d . . . .
H43 H 0.869142 0.619487 0.206426 0.053 Uiso 1 1 calc R . . .
C44 C 1.0367(3) 0.58283(18) 0.28415(15) 0.0376(5) Uani 1 1 d . . . .
H44 H 1.084093 0.658854 0.306989 0.045 Uiso 1 1 calc R . . .
C45 C 1.0944(2) 0.49592(18) 0.31067(14) 0.0338(5) Uani 1 1 d . . . .
H45 H 1.180524 0.511509 0.353010 0.041 Uiso 1 1 calc R . . .
C46 C 1.0272(2) 0.38510(17) 0.27581(12) 0.0257(4) Uani 1 1 d . . . .
H46 H 1.068310 0.325476 0.294079 0.031 Uiso 1 1 calc R . . .
B1 B 0.9631(2) 0.05147(17) 0.23110(12) 0.0177(4) Uani 1 1 d . . . .
Cl51 Cl 0.55959(8) 0.60203(7) 0.10638(6) 0.0703(2) Uani 1 1 d . . . .
Cl52 Cl 0.75210(9) 0.82538(6) 0.10378(5) 0.0615(2) Uani 1 1 d . . . .
Cl53 Cl 0.76795(11) 0.63488(7) 0.00984(5) 0.0718(2) Uani 1 1 d . . . .
C51 C 0.6527(3) 0.6964(2) 0.04611(15) 0.0450(6) Uani 1 1 d . . . .
H51 H 0.581530 0.712351 -0.001838 0.054 Uiso 1 1 calc R . . .
Cl65 Cl 0.3644(7) 0.3477(6) 0.3801(5) 0.064(2) Uani 0.50(4) 1 d . P A 1
Cl62 Cl 0.6433(8) 0.4743(9) 0.3275(5) 0.0833(14) Uani 0.50(4) 1 d . P A 1
Cl63 Cl 0.6356(11) 0.4702(8) 0.3544(19) 0.113(4) Uani 0.50(4) 1 d . P A 2
Cl64 Cl 0.397(3) 0.3707(19) 0.3880(8) 0.113(3) Uani 0.50(4) 1 d . P A 2
Cl61 Cl 0.37025(7) 0.45607(5) 0.22815(4) 0.04370(15) Uani 1 1 d . . . .
C61 C 0.4645(3) 0.3880(2) 0.30387(16) 0.0414(6) Uani 1 1 d . . . .
H61 H 0.463924 0.315141 0.276570 0.050 Uiso 0.50(4) 1 calc R P A 1
H61A H 0.467125 0.313229 0.281181 0.050 Uiso 0.50(4) 1 calc R P A 2

loop_
_atom_site_aniso_label
_atom_site_aniso_U_11
_atom_site_aniso_U_22
_atom_site_aniso_U_33
_atom_site_aniso_U_23
_atom_site_aniso_U_13
_atom_site_aniso_U_12
Ni1 0.01894(12) 0.02214(13) 0.01408(12) 0.00167(9) 0.00271(9) 0.00548(9)
Cl1 0.0228(2) 0.0405(3) 0.0281(3) 0.0077(2) 0.0096(2) 0.0077(2)
Cl2 0.0329(3) 0.0496(3) 0.0222(2) 0.0100(2) 0.0052(2) 0.0237(2)
P1 0.0209(2) 0.0189(2) 0.0124(2) 0.00180(17) 0.00390(18) 0.00391(18)
P2 0.0224(2) 0.0160(2) 0.0145(2) 0.00214(17) 0.00395(18) 0.00568(18)
N1 0.0267(8) 0.0212(8) 0.0184(8) 0.0059(6) 0.0068(7) 0.0098(6)
N2 0.0219(8) 0.0158(7) 0.0190(8) 0.0030(6) 0.0080(6) 0.0048(6)
N3 0.0243(8) 0.0187(8) 0.0213(8) 0.0025(6) 0.0053(7) 0.0083(6)
C1 0.0426(12) 0.0322(11) 0.0300(11) 0.0174(9) 0.0140(10) 0.0191(10)
C2 0.0383(12) 0.0319(11) 0.0276(11) 0.0104(9) 0.0040(9) 0.0182(9)
C3 0.0294(11) 0.0241(10) 0.0320(11) 0.0054(8) 0.0060(9) 0.0132(8)
C4 0.0276(10) 0.0271(10) 0.0259(10) -0.0004(8) 0.0103(8) 0.0104(8)
C5 0.0314(11) 0.0298(11) 0.0239(10) 0.0036(8) 0.0139(9) 0.0102(9)
C6 0.0259(10) 0.0204(9) 0.0299(11) 0.0064(8) 0.0142(8) 0.0051(8)
C11 0.0251(10) 0.0223(9) 0.0178(9) 0.0050(7) 0.0047(8) 0.0042(8)
C12 0.0375(12) 0.0274(11) 0.0232(10) -0.0001(8) 0.0068(9) 0.0012(9)
C13 0.0437(14) 0.0262(11) 0.0437(14) 0.0020(10) 0.0081(11) -0.0042(10)
C14 0.0448(14) 0.0363(13) 0.0472(15) 0.0185(11) 0.0187(12) -0.0004(11)
C15 0.0476(14) 0.0428(13) 0.0300(12) 0.0130(10) 0.0200(11) 0.0083(11)
C16 0.0356(11) 0.0289(11) 0.0205(10) 0.0038(8) 0.0089(9) 0.0057(9)
C21 0.0259(10) 0.0211(9) 0.0142(9) 0.0019(7) 0.0036(7) 0.0011(7)
C22 0.0287(10) 0.0327(11) 0.0204(10) 0.0031(8) 0.0053(8) 0.0057(9)
C23 0.0260(11) 0.0421(13) 0.0240(11) 0.0015(9) 0.0006(9) -0.0013(9)
C24 0.0389(13) 0.0324(12) 0.0255(11) -0.0074(9) 0.0017(10) -0.0062(10)
C25 0.0428(13) 0.0297(11) 0.0330(12) -0.0104(9) 0.0058(10) 0.0054(10)
C26 0.0280(10) 0.0285(11) 0.0269(11) -0.0041(8) 0.0016(9) 0.0058(8)
C31 0.0285(10) 0.0309(11) 0.0158(9) 0.0039(8) 0.0045(8) 0.0126(8)
C32 0.0287(11) 0.0385(12) 0.0247(11) -0.0047(9) 0.0063(9) 0.0105(9)
C33 0.0311(12) 0.0673(17) 0.0267(12) -0.0141(11) 0.0023(10) 0.0187(11)
C34 0.0462(15) 0.093(2) 0.0169(11) 0.0037(13) 0.0052(10) 0.0372(15)
C35 0.0701(19) 0.0693(19) 0.0255(13) 0.0224(13) 0.0152(13) 0.0287(16)
C36 0.0554(15) 0.0385(13) 0.0256(11) 0.0111(10) 0.0104(11) 0.0128(11)
C41 0.0282(10) 0.0177(9) 0.0189(9) 0.0010(7) 0.0067(8) 0.0068(7)
C42 0.0397(13) 0.0255(11) 0.0401(13) -0.0011(9) -0.0033(10) 0.0139(9)
C43 0.0549(15) 0.0240(11) 0.0502(15) 0.0001(10) -0.0020(12) 0.0198(11)
C44 0.0494(14) 0.0191(10) 0.0401(13) -0.0068(9) 0.0071(11) 0.0064(9)
C45 0.0365(12) 0.0267(11) 0.0329(12) -0.0074(9) 0.0009(10) 0.0070(9)
C46 0.0312(11) 0.0221(10) 0.0247(10) -0.0007(8) 0.0056(8) 0.0102(8)
B1 0.0201(10) 0.0155(9) 0.0140(9) -0.0016(7) -0.0004(8) 0.0034(8)
Cl51 0.0421(4) 0.0712(5) 0.0935(6) 0.0440(5) 0.0217(4) 0.0056(3)
Cl52 0.0736(5) 0.0457(4) 0.0518(4) -0.0058(3) 0.0163(4) -0.0049(3)
Cl53 0.1087(7) 0.0532(4) 0.0599(5) 0.0127(4) 0.0435(5) 0.0148(4)
C51 0.0465(14) 0.0394(13) 0.0329(13) 0.0149(10) -0.0046(11) -0.0013(11)
Cl65 0.063(3) 0.108(4) 0.0497(15) 0.0399(17) 0.0274(18) 0.060(2)
Cl62 0.0380(13) 0.113(3) 0.081(3) -0.0072(18) -0.0102(16) 0.0146(16)
Cl63 0.043(2) 0.090(2) 0.163(10) -0.010(4) -0.034(4) 0.0008(16)
Cl64 0.153(6) 0.189(6) 0.066(3) 0.073(4) 0.070(4) 0.121(6)
Cl61 0.0463(3) 0.0404(3) 0.0414(3) 0.0065(3) 0.0138(3) 0.0051(3)
C61 0.0382(13) 0.0450(14) 0.0441(14) -0.0010(11) 0.0119(11) 0.0154(11)

loop_
_atom_type_symbol
_atom_type_description
_atom_type_scat_dispersion_real
_atom_type_scat_dispersion_imag
_atom_type_scat_source
C C 0.0033 0.0016 'International Tables Vol C Tables 4.2.6.8 and 6.1.1.4'
H H 0.0000 0.0000 'International Tables Vol C Tables 4.2.6.8 and 6.1.1.4'
B B 0.0013 0.0007 'International Tables Vol C Tables 4.2.6.8 and 6.1.1.4'
Cl Cl 0.1484 0.1585 'International Tables Vol C Tables 4.2.6.8 and 6.1.1.4'
N N 0.0061 0.0033 'International Tables Vol C Tables 4.2.6.8 and 6.1.1.4'
Ni Ni 0.3393 1.1124 'International Tables Vol C Tables 4.2.6.8 and 6.1.1.4'
P P 0.1023 0.0942 'International Tables Vol C Tables 4.2.6.8 and 6.1.1.4'

loop_
_geom_angle_atom_site_label_1
_geom_angle_atom_site_label_2
_geom_angle_atom_site_label_3
_geom_angle
Cl2 Ni1 Cl1 90.44(2)
P1 Ni1 Cl1 88.78(2)
P1 Ni1 Cl2 177.86(2)
P2 Ni1 Cl1 170.78(2)
P2 Ni1 Cl2 87.54(2)
P2 Ni1 P1 92.91(2)
N1 P1 Ni1 118.96(6)
N1 P1 C11 102.51(9)
N1 P1 C21 106.57(9)
C11 P1 Ni1 112.56(7)
C11 P1 C21 107.04(9)
C21 P1 Ni1 108.46(6)
N2 P2 Ni1 118.24(6)
N2 P2 C31 103.49(8)
N2 P2 C41 104.85(8)
C31 P2 Ni1 116.11(7)
C41 P2 Ni1 106.14(6)
C41 P2 C31 107.04(9)
C1 N1 P1 117.70(13)
B1 N1 P1 124.51(13)
B1 N1 C1 117.62(16)
C6 N2 P2 116.67(12)
B1 N2 P2 129.47(13)
B1 N2 C6 113.18(15)
C3 N3 C4 112.32(15)
B1 N3 C3 122.93(16)
B1 N3 C4 124.74(16)
N1 C1 H1A 109.4
N1 C1 H1B 109.4
N1 C1 C2 111.19(17)
H1A C1 H1B 108.0
C2 C1 H1A 109.4
C2 C1 H1B 109.4
C1 C2 H2A 109.5
C1 C2 H2B 109.5
H2A C2 H2B 108.1
C3 C2 C1 110.81(18)
C3 C2 H2A 109.5
C3 C2 H2B 109.5
N3 C3 C2 109.97(16)
N3 C3 H3A 109.7
N3 C3 H3B 109.7
C2 C3 H3A 109.7
C2 C3 H3B 109.7
H3A C3 H3B 108.2
N3 C4 H4A 109.2
N3 C4 H4B 109.2
N3 C4 C5 111.87(16)
H4A C4 H4B 107.9
C5 C4 H4A 109.2
C5 C4 H4B 109.2
C4 C5 H5A 109.9
C4 C5 H5B 109.9
C4 C5 C6 109.07(16)
H5A C5 H5B 108.3
C6 C5 H5A 109.9
C6 C5 H5B 109.9
N2 C6 C5 108.97(15)
N2 C6 H6A 109.9
N2 C6 H6B 109.9
C5 C6 H6A 109.9
C5 C6 H6B 109.9
H6A C6 H6B 108.3
C12 C11 P1 117.81(15)
C16 C11 P1 122.60(15)
C16 C11 C12 119.56(18)
C11 C12 H12 120.0
C13 C12 C11 120.1(2)
C13 C12 H12 120.0
C12 C13 H13 120.0
C12 C13 C14 120.1(2)
C14 C13 H13 120.0
C13 C14 H14 119.9
C15 C14 C13 120.2(2)
C15 C14 H14 119.9
C14 C15 H15 120.0
C14 C15 C16 120.0(2)
C16 C15 H15 120.0
C11 C16 C15 120.1(2)
C11 C16 H16 120.0
C15 C16 H16 120.0
C22 C21 P1 120.63(15)
C26 C21 P1 120.03(15)
C26 C21 C22 119.18(18)
C21 C22 H22 119.8
C23 C22 C21 120.3(2)
C23 C22 H22 119.8
C22 C23 H23 120.0
C24 C23 C22 120.0(2)
C24 C23 H23 120.0
C23 C24 H24 119.8
C23 C24 C25 120.3(2)
C25 C24 H24 119.8
C24 C25 H25 119.9
C24 C25 C26 120.2(2)
C26 C25 H25 119.9
C21 C26 H26 120.0
C25 C26 C21 120.1(2)
C25 C26 H26 120.0
C32 C31 P2 117.25(15)
C36 C31 P2 123.62(16)
C36 C31 C32 118.91(19)
C31 C32 H32 119.8
C33 C32 C31 120.3(2)
C33 C32 H32 119.8
C32 C33 H33 119.9
C34 C33 C32 120.3(2)
C34 C33 H33 119.9
C33 C34 H34 119.9
C35 C34 C33 120.2(2)
C35 C34 H34 119.9
C34 C35 H35 119.8
C34 C35 C36 120.4(2)
C36 C35 H35 119.8
C31 C36 C35 119.9(2)
C31 C36 H36 120.0
C35 C36 H36 120.0
C42 C41 P2 122.77(15)
C46 C41 P2 118.29(14)
C46 C41 C42 118.89(18)
C41 C42 H42 120.0
C43 C42 C41 120.0(2)
C43 C42 H42 120.0
C42 C43 H43 119.7
C44 C43 C42 120.6(2)
C44 C43 H43 119.7
C43 C44 H44 120.1
C45 C44 C43 119.7(2)
C45 C44 H44 120.1
C44 C45 H45 119.9
C44 C45 C46 120.2(2)
C46 C45 H45 119.9
C41 C46 C45 120.45(19)
C41 C46 H46 119.8
C45 C46 H46 119.8
N1 B1 N2 122.20(17)
N3 B1 N1 119.52(17)
N3 B1 N2 118.20(17)
Cl51 C51 Cl52 110.03(15)
Cl51 C51 Cl53 110.06(14)
Cl51 C51 H51 108.9
Cl52 C51 Cl53 109.98(14)
Cl52 C51 H51 108.9
Cl53 C51 H51 108.9
Cl65 C61 H61 106.2
Cl62 C61 Cl65 122.8(4)
Cl62 C61 Cl61 105.5(4)
Cl62 C61 H61 106.2
Cl63 C61 Cl61 115.0(7)
Cl63 C61 H61A 110.9
Cl64 C61 Cl63 96(2)
Cl64 C61 Cl61 112.5(4)
Cl64 C61 H61A 110.9
Cl61 C61 Cl65 108.8(2)
Cl61 C61 H61 106.2
Cl61 C61 H61A 110.9

loop_
_geom_bond_atom_site_label_1
_geom_bond_atom_site_label_2
_geom_bond_distance
Ni1 Cl1 2.2086(6)
Ni1 Cl2 2.2071(6)
Ni1 P1 2.1565(5)
Ni1 P2 2.1463(5)
P1 N1 1.6781(16)
P1 C11 1.8199(19)
P1 C21 1.8253(19)
P2 N2 1.6716(16)
P2 C31 1.8254(19)
P2 C41 1.8230(19)
N1 C1 1.495(2)
N1 B1 1.454(3)
N2 C6 1.493(2)
N2 B1 1.454(2)
N3 C3 1.456(2)
N3 C4 1.464(2)
N3 B1 1.408(3)
C1 H1A 0.9900
C1 H1B 0.9900
C1 C2 1.514(3)
C2 H2A 0.9900
C2 H2B 0.9900
C2 C3 1.508(3)
C3 H3A 0.9900
C3 H3B 0.9900
C4 H4A 0.9900
C4 H4B 0.9900
C4 C5 1.511(3)
C5 H5A 0.9900
C5 H5B 0.9900
C5 C6 1.517(3)
C6 H6A 0.9900
C6 H6B 0.9900
C11 C12 1.393(3)
C11 C16 1.388(3)
C12 H12 0.9500
C12 C13 1.381(3)
C13 H13 0.9500
C13 C14 1.387(3)
C14 H14 0.9500
C14 C15 1.378(4)
C15 H15 0.9500
C15 C16 1.390(3)
C16 H16 0.9500
C21 C22 1.395(3)
C21 C26 1.394(3)
C22 H22 0.9500
C22 C23 1.391(3)
C23 H23 0.9500
C23 C24 1.378(3)
C24 H24 0.9500
C24 C25 1.382(3)
C25 H25 0.9500
C25 C26 1.390(3)
C26 H26 0.9500
C31 C32 1.394(3)
C31 C36 1.392(3)
C32 H32 0.9500
C32 C33 1.387(3)
C33 H33 0.9500
C33 C34 1.374(4)
C34 H34 0.9500
C34 C35 1.371(4)
C35 H35 0.9500
C35 C36 1.396(3)
C36 H36 0.9500
C41 C42 1.391(3)
C41 C46 1.388(3)
C42 H42 0.9500
C42 C43 1.386(3)
C43 H43 0.9500
C43 C44 1.378(3)
C44 H44 0.9500
C44 C45 1.372(3)
C45 H45 0.9500
C45 C46 1.390(3)
C46 H46 0.9500
Cl51 C51 1.752(2)
Cl52 C51 1.754(3)
Cl53 C51 1.755(3)
C51 H51 1.0000
Cl65 C61 1.793(8)
Cl62 C61 1.752(8)
Cl63 C61 1.733(8)
Cl64 C61 1.692(10)
Cl61 C61 1.753(3)
C61 H61 1.0000
C61 H61A 1.0000

loop_
_geom_torsion_atom_site_label_1
_geom_torsion_atom_site_label_2
_geom_torsion_atom_site_label_3
_geom_torsion_atom_site_label_4
_geom_torsion
Ni1 P1 N1 C1 -154.62(13)
Ni1 P1 N1 B1 30.34(17)
Ni1 P1 C11 C12 68.09(18)
Ni1 P1 C11 C16 -109.99(17)
Ni1 P1 C21 C22 -133.61(14)
Ni1 P1 C21 C26 41.70(17)
Ni1 P2 N2 C6 177.02(11)
Ni1 P2 N2 B1 7.21(18)
Ni1 P2 C31 C32 -53.04(17)
Ni1 P2 C31 C36 132.55(18)
Ni1 P2 C41 C42 -76.78(18)
Ni1 P2 C41 C46 100.61(15)
P1 N1 C1 C2 -148.80(15)
P1 N1 B1 N2 5.2(3)
P1 N1 B1 N3 -178.20(13)
P1 C11 C12 C13 -178.67(19)
P1 C11 C16 C15 178.21(18)
P1 C21 C22 C23 175.84(16)
P1 C21 C26 C25 -175.79(17)
P2 N2 C6 C5 -118.79(15)
P2 N2 B1 N1 -26.3(3)
P2 N2 B1 N3 157.03(14)
P2 C31 C32 C33 -175.04(17)
P2 C31 C36 C35 174.6(2)
P2 C41 C42 C43 179.48(19)
P2 C41 C46 C45 -178.74(16)
N1 P1 C11 C12 -60.91(18)
N1 P1 C11 C16 121.02(18)
N1 P1 C21 C22 -4.43(18)
N1 P1 C21 C26 170.89(15)
N1 C1 C2 C3 -57.9(2)
N2 P2 C31 C32 78.23(17)
N2 P2 C31 C36 -96.2(2)
N2 P2 C41 C42 157.32(18)
N2 P2 C41 C46 -25.29(17)
N3 C4 C5 C6 40.1(2)
C1 N1 B1 N2 -169.89(17)
C1 N1 B1 N3 6.8(3)
C1 C2 C3 N3 54.7(2)
C3 N3 C4 C5 178.16(16)
C3 N3 B1 N1 -9.7(3)
C3 N3 B1 N2 167.12(17)
C4 N3 C3 C2 159.75(17)
C4 N3 B1 N1 168.97(17)
C4 N3 B1 N2 -14.2(3)
C4 C5 C6 N2 -66.9(2)
C6 N2 B1 N1 163.62(17)
C6 N2 B1 N3 -13.1(2)
C11 P1 N1 C1 -29.73(17)
C11 P1 N1 B1 155.23(15)
C11 P1 C21 C22 104.70(16)
C11 P1 C21 C26 -79.98(18)
C11 C12 C13 C14 0.5(4)
C12 C11 C16 C15 0.2(3)
C12 C13 C14 C15 0.0(4)
C13 C14 C15 C16 -0.3(4)
C14 C15 C16 C11 0.3(4)
C16 C11 C12 C13 -0.5(3)
C21 P1 N1 C1 82.55(16)
C21 P1 N1 B1 -92.49(16)
C21 P1 C11 C12 -172.84(16)
C21 P1 C11 C16 9.1(2)
C21 C22 C23 C24 -0.4(3)
C22 C21 C26 C25 -0.4(3)
C22 C23 C24 C25 0.2(3)
C23 C24 C25 C26 -0.2(4)
C24 C25 C26 C21 0.2(3)
C26 C21 C22 C23 0.5(3)
C31 P2 N2 C6 47.03(15)
C31 P2 N2 B1 -122.78(17)
C31 P2 C41 C42 47.8(2)
C31 P2 C41 C46 -134.79(16)
C31 C32 C33 C34 0.4(3)
C32 C31 C36 C35 0.3(4)
C32 C33 C34 C35 -0.3(4)
C33 C34 C35 C36 0.2(4)
C34 C35 C36 C31 -0.2(4)
C36 C31 C32 C33 -0.4(3)
C41 P2 N2 C6 -65.02(15)
C41 P2 N2 B1 125.17(16)
C41 P2 C31 C32 -171.33(15)
C41 P2 C31 C36 14.3(2)
C41 C42 C43 C44 -1.1(4)
C42 C41 C46 C45 -1.3(3)
C42 C43 C44 C45 -0.8(4)
C43 C44 C45 C46 1.7(4)
C44 C45 C46 C41 -0.7(3)
C46 C41 C42 C43 2.1(3)
B1 N1 C1 C2 26.6(3)
B1 N2 C6 C5 52.7(2)
B1 N3 C3 C2 -21.5(3)
B1 N3 C4 C5 -0.6(3)
